data_4348647
loop_
_publ_author_name
'Guo, Ling-Yu'
'Zeng, Su-Yuan'
'Jagli\<ci\'c, Zvonko'
'Hu, Qi-Dong'
'Wang, Shi-Xuan'
'Wang, Zhi'
'Sun, Di'

_publ_section_title
;
 A Pyridazine-Bridged Sandwiched Cluster Incorporating Planar Hexanuclear
 Cobalt Ring and Bivacant Phosphotungstate.
;
_journal_issue 17
_journal_name_full 'Inorganic chemistry'
_journal_page_first 9006
_journal_page_last 9011
_journal_paper_doi 10.1021/acs.inorgchem.6b01468
_journal_volume 55
_journal_year 2016
_chemical_formula_moiety 'O62 P2 W18, 4(C4 H6 N2), C8 N4, 6(O)'
_chemical_formula_sum 'C24 H35 N12 O66 P2 W18'
_chemical_formula_weight 4918.88
_space_group_crystal_system monoclinic
_space_group_IT_number 11
_space_group_name_Hall '-P 2yb'
_space_group_name_H-M_alt 'P 1 21/m 1'
_atom_sites_solution_hydrogens geom
_atom_sites_solution_primary iterative
_audit_creation_date 2016-06-19
_audit_creation_method
;
Olex2 1.2
(compiled 2016.02.19 svn.r3266 for OlexSys, GUI svn.r5155)
;
_cell_angle_alpha 90
_cell_angle_beta 111.5448(9)
_cell_angle_gamma 90
_cell_formula_units_Z 2
_cell_length_a 14.0063(15)
_cell_length_b 21.093(2)
_cell_length_c 14.0094(15)
_cell_measurement_reflns_used 7477
_cell_measurement_temperature 298(2)
_cell_measurement_theta_max 27.442
_cell_measurement_theta_min 2.585
_cell_volume 3849.7(7)
_computing_molecular_graphics 'Olex2 (Dolomanov et al., 2009)'
_computing_publication_material 'Olex2 (Dolomanov et al., 2009)'
_computing_structure_refinement 'ShelXL (Sheldrick, 2015)'
_computing_structure_solution
;
Superflip (Palatinus & Chapuis, 2007;Palatinus & van der Lee, 2008;
Palatinus et al., 2012)
;
_diffrn_ambient_temperature 298.15
_diffrn_measured_fraction_theta_full 0.996
_diffrn_measured_fraction_theta_max 0.996
_diffrn_measurement_device_type 'CCD area detector'
_diffrn_radiation_type MoK\a
_diffrn_radiation_wavelength 0.71073
_diffrn_reflns_av_R_equivalents 0.0585
_diffrn_reflns_av_unetI/netI 0.0688
_diffrn_reflns_Laue_measured_fraction_full 0.996
_diffrn_reflns_Laue_measured_fraction_max 0.996
_diffrn_reflns_limit_h_max 16
_diffrn_reflns_limit_h_min -16
_diffrn_reflns_limit_k_max 24
_diffrn_reflns_limit_k_min -25
_diffrn_reflns_limit_l_max 16
_diffrn_reflns_limit_l_min -16
_diffrn_reflns_number 25310
_diffrn_reflns_point_group_measured_fraction_full 0.996
_diffrn_reflns_point_group_measured_fraction_max 0.996
_diffrn_reflns_theta_full 24.995
_diffrn_reflns_theta_max 24.995
_diffrn_reflns_theta_min 2.482
_exptl_absorpt_coefficient_mu 26.926
_exptl_absorpt_correction_T_max 0.7456
_exptl_absorpt_correction_T_min 0.2630
_exptl_absorpt_correction_type multi-scan
_exptl_absorpt_process_details
;
SADABS-2012/1 (Bruker,2012) was used for absorption correction.
wR2(int) was 0.1403 before and 0.0637 after correction.
The Ratio of minimum to maximum transmission is 0.3527.
The \l/2 correction factor is 0.0015.
;
_exptl_crystal_density_diffrn 4.243
_exptl_crystal_description rod
_exptl_crystal_F_000 4306
_exptl_crystal_size_max 0.2
_exptl_crystal_size_mid 0.15
_exptl_crystal_size_min 0.1
_refine_diff_density_max 3.034
_refine_diff_density_min -3.102
_refine_diff_density_rms 0.441
_refine_ls_extinction_method none
_refine_ls_goodness_of_fit_ref 1.011
_refine_ls_hydrogen_treatment constr
_refine_ls_matrix_type full
_refine_ls_number_parameters 565
_refine_ls_number_reflns 6981
_refine_ls_number_restraints 75
_refine_ls_restrained_S_all 1.005
_refine_ls_R_factor_all 0.0533
_refine_ls_R_factor_gt 0.0403
_refine_ls_shift/su_max 0.013
_refine_ls_shift/su_mean 0.000
_refine_ls_structure_factor_coef Fsqd
_refine_ls_weighting_details 'w=1/[\s^2^(Fo^2^)+(0.0560P)^2^+49.6750P] where P=(Fo^2^+2Fc^2^)/3'
_refine_ls_weighting_scheme calc
_refine_ls_wR_factor_gt 0.1057
_refine_ls_wR_factor_ref 0.1158
_reflns_Friedel_coverage 0.000
_reflns_number_gt 5677
_reflns_number_total 6981
_reflns_threshold_expression 'I > 2\s(I)'
_cod_data_source_file ic6b01468_si_002.cif
_cod_data_source_block p2
_cod_database_code 4348647
_shelx_space_group_comment
;
The symmetry employed for this shelxl refinement is uniquely defined
by the following loop, which should always be used as a source of
symmetry information in preference to the above space-group names.
They are only intended as comments.
;
_shelx_estimated_absorpt_t_max 0.174
_shelx_estimated_absorpt_t_min 0.075
_olex2_refinement_description
;
1. Fixed Uiso
 At 1.2 times of:
  All C(H) groups, All N(H) groups
2. Shared sites
{N7, C7A}
{N8, C8A}
{N5, C5A}
{N6, C6A}
3. Restrained planarity
 C2, N5, N6, C6A, C1, C5A
 with sigma of 0.001
4. Uiso/Uaniso restraints and constraints
C2 \\sim N5 \\sim N6 \\sim C6A \\sim C1 \\sim C5A \\sim C4 \\sim N7 \\sim C7A
\\sim N8 \\sim C8A \\sim C3: within 1.7A with sigma of 0.004 and sigma for
terminal atoms of 0.08
Uanis(P2) \\sim Ueq: with sigma of 0.005 and sigma for terminal atoms of 0.2
Uanis(N7) = Uanis(C7A)
Uanis(N8) = Uanis(C8A)
Uiso(N5) = Uiso(C5A)
Uiso(N6) = Uiso(C6A)
5. Others
 Fixed Sof: N5(0.5) N6(0.5) N7(0.5) N8(0.5) C5A(0.5) C6A(0.5) C7A(0.5) C8A(0.5)
6.a Aromatic/amide H refined with riding coordinates:
 N3(H3), N4(H4), C5(H5), C6(H6), C7(H7), C8(H8), N1(H1), N2(H2), C9(H9),
 C10(H10), C11(H11), C12(H12)
;
_shelx_shelxl_version_number 2014/7
_olex2_submission_special_instructions 'No special instructions were received'

loop_
_space_group_symop_operation_xyz
'x, y, z'
'-x, y+1/2, -z'
'-x, -y, -z'
'x, -y-1/2, z'

loop_
_atom_site_label
_atom_site_type_symbol
_atom_site_fract_x
_atom_site_fract_y
_atom_site_fract_z
_atom_site_U_iso_or_equiv
_atom_site_adp_type
_atom_site_occupancy
_atom_site_site_symmetry_order
_atom_site_calc_flag
_atom_site_refinement_flags_posn
_atom_site_refinement_flags_adp
_atom_site_refinement_flags_occupancy
W1 W 1.06607(6) 0.7500 1.26900(6) 0.0240(2) Uani 1 2 d S T P
W2 W 1.11125(4) 0.67023(3) 1.08040(5) 0.01877(16) Uani 1 1 d . . .
W3 W 0.91212(4) 0.67056(3) 0.81812(4) 0.01588(15) Uani 1 1 d . . .
W4 W 0.86751(4) 0.58356(3) 1.02476(4) 0.01585(15) Uani 1 1 d . . .
W5 W 0.82083(4) 0.66290(3) 1.21044(5) 0.01658(15) Uani 1 1 d . . .
W6 W 0.53734(4) 0.66298(3) 1.05491(5) 0.01514(15) Uani 1 1 d . . .
W7 W 0.58440(4) 0.58343(3) 0.86960(4) 0.01388(15) Uani 1 1 d . . .
W8 W 0.62987(4) 0.67069(3) 0.66213(4) 0.01526(15) Uani 1 1 d . . .
W9 W 0.36962(4) 0.66923(3) 0.67435(4) 0.01486(15) Uani 1 1 d . . .
W10 W 0.32402(5) 0.7500 0.86165(6) 0.01642(19) Uani 1 2 d S T P
P1 P 0.8747(3) 0.7500 1.0222(4) 0.0086(10) Uani 1 2 d S T P
P2 P 0.5755(3) 0.7500 0.8578(4) 0.0073(10) Uani 1 2 d S TU P
O1 O 1.1365(11) 0.7500 1.3991(12) 0.035(4) Uani 1 2 d S T P
O2 O 1.1378(6) 0.6871(5) 1.2227(7) 0.019(2) Uani 1 1 d . . .
O3 O 1.1728(9) 0.7500 1.0740(11) 0.019(3) Uani 1 2 d S T P
O4 O 1.2102(7) 0.6196(5) 1.0906(8) 0.024(2) Uani 1 1 d . . .
O5 O 1.0381(6) 0.6738(4) 0.9366(7) 0.014(2) Uani 1 1 d . . .
O6 O 1.0040(6) 0.6149(4) 1.0819(7) 0.019(2) Uani 1 1 d . . .
O7 O 0.9619(6) 0.6889(5) 1.2585(7) 0.017(2) Uani 1 1 d . . .
O8 O 0.9922(9) 0.7500 1.0874(11) 0.020(3) Uani 1 2 d S T P
O9 O 0.8950(7) 0.5062(4) 1.0191(7) 0.018(2) Uani 1 1 d . . .
O10 O 0.8546(7) 0.5866(4) 1.1547(8) 0.019(2) Uani 1 1 d . . .
O11 O 0.8207(7) 0.6336(5) 1.3229(8) 0.025(2) Uani 1 1 d . . .
O12 O 0.7883(9) 0.7500 1.2153(10) 0.017(3) Uani 1 2 d S T P
O13 O 0.8300(6) 0.6903(4) 1.0521(7) 0.014(2) Uani 1 1 d . . .
O14 O 0.8625(8) 0.7500 0.9086(10) 0.014(3) Uani 1 2 d S T P
O16 O 0.9520(7) 0.6211(5) 0.7435(7) 0.021(2) Uani 1 1 d . . .
O17 O 0.8655(6) 0.6133(4) 0.8964(7) 0.014(2) Uani 1 1 d . . .
O18 O 0.7736(6) 0.6791(4) 0.7273(7) 0.016(2) Uani 1 1 d . . .
O19 O 0.7200(6) 0.5779(4) 0.9623(7) 0.013(2) Uani 1 1 d . . .
O20 O 0.6805(6) 0.6491(4) 1.1315(7) 0.012(2) Uani 1 1 d . . .
O21 O 0.5569(8) 0.7500 1.0894(10) 0.016(3) Uani 1 2 d S T P
O22 O 0.4900(7) 0.6350(5) 1.1429(7) 0.019(2) Uani 1 1 d . . .
O23 O 0.5326(6) 0.5875(4) 0.9783(7) 0.014(2) Uani 1 1 d . . .
O24 O 0.5633(7) 0.5051(5) 0.8387(8) 0.022(2) Uani 1 1 d . . .
O25 O 0.6327(6) 0.6129(4) 0.7682(7) 0.015(2) Uani 1 1 d . . .
O26 O 0.6253(7) 0.6195(5) 0.5662(7) 0.020(2) Uani 1 1 d . . .
O27 O 0.6219(9) 0.7500 0.5939(9) 0.016(3) Uani 1 2 d S T P
O28 O 0.6307(9) 0.7500 0.7820(10) 0.011(3) Uani 1 2 d S T P
O29 O 0.5975(6) 0.8099(4) 0.9240(7) 0.0118(19) Uani 1 1 d . . .
O30 O 0.4841(6) 0.6749(4) 0.6325(7) 0.015(2) Uani 1 1 d . . .
O31 O 0.4513(6) 0.6139(4) 0.7766(7) 0.0139(19) Uiso 1 1 d . . .
O32 O 0.4085(6) 0.6888(4) 0.9522(7) 0.0120(19) Uani 1 1 d . . .
O33 O 0.4564(9) 0.7500 0.7912(10) 0.012(3) Uani 1 2 d S T P
O34 O 0.2155(10) 0.7500 0.8885(11) 0.025(3) Uani 1 2 d S T P
O35 O 0.2870(6) 0.6879(4) 0.7540(7) 0.0127(19) Uani 1 1 d . . .
O36 O 0.3269(9) 0.7500 0.6080(10) 0.017(3) Uani 1 2 d S T P
O37 O 0.2890(7) 0.6186(5) 0.5832(8) 0.024(2) Uani 1 1 d . . .
N3 N 1.2658(11) 0.5406(8) 1.4054(12) 0.046(4) Uani 1 1 d . . .
H3 H 1.3110 0.5483 1.4652 0.055 Uiso 1 1 calc R . .
N4 N 1.2998(10) 0.5244(7) 1.3338(12) 0.042(4) Uani 1 1 d . . .
H4 H 1.3641 0.5210 1.3446 0.050 Uiso 1 1 calc R . .
C5 C 1.1712(13) 0.5460(10) 1.3950(14) 0.048(5) Uani 1 1 d . . .
H5 H 1.1541 0.5591 1.4501 0.057 Uiso 1 1 calc R . .
C6 C 1.0954(12) 0.5325(8) 1.3019(13) 0.035(4) Uani 1 1 d . . .
H6 H 1.0264 0.5351 1.2930 0.042 Uiso 1 1 calc R . .
C7 C 1.1243(12) 0.5153(8) 1.2248(12) 0.032(4) Uani 1 1 d . . .
H7 H 1.0765 0.5049 1.1605 0.038 Uiso 1 1 calc R . .
C8 C 1.2285(13) 0.5139(8) 1.2448(14) 0.039(4) Uani 1 1 d . . .
H8 H 1.2492 0.5047 1.1904 0.047 Uiso 1 1 calc R . .
N1 N 0.8012(9) 0.4780(6) 1.2959(10) 0.027(3) Uani 1 1 d . . .
H1 H 0.8262 0.4890 1.3594 0.032 Uiso 1 1 calc R . .
N2 N 0.7127(9) 0.4994(6) 1.2349(10) 0.025(3) Uani 1 1 d . . .
H2 H 0.6803 0.5247 1.2604 0.030 Uiso 1 1 calc R . .
C9 C 0.8504(11) 0.4400(8) 1.2584(14) 0.033(4) Uani 1 1 d . . .
H9 H 0.9140 0.4246 1.3012 0.039 Uiso 1 1 calc R . .
C10 C 0.8103(10) 0.4204(8) 1.1527(13) 0.028(4) Uani 1 1 d . . .
H10 H 0.8464 0.3924 1.1271 0.034 Uiso 1 1 calc R . .
C11 C 0.7190(10) 0.4439(7) 1.0921(11) 0.020(3) Uani 1 1 d . . .
H11 H 0.6897 0.4334 1.0229 0.024 Uiso 1 1 calc R . .
C12 C 0.6697(11) 0.4853(7) 1.1383(13) 0.029(4) Uani 1 1 d . . .
H12 H 0.6061 0.5025 1.0995 0.034 Uiso 1 1 calc R . .
C4 C 1.3685(18) 0.7500 1.4252(19) 0.046(2) Uani 1 2 d S TU P
C3 C 1.3896(18) 0.7500 1.2427(19) 0.048(2) Uani 1 2 d S TU P
N5 N 0.7903(9) 0.6955(17) 1.4936(7) 0.167(13) Uiso 0.5 1 d . U .
N6 N 0.6665(10) 0.6863(14) 1.4044(7) 0.108(8) Uiso 0.5 1 d . U .
N7 N 1.3740(11) 0.6929(10) 1.3839(12) 0.0478(16) Uani 0.5 1 d . U .
N8 N 1.3829(11) 0.6907(10) 1.2893(12) 0.0483(16) Uani 0.5 1 d . U .
C5A C 0.7903(9) 0.6955(17) 1.4936(7) 0.167(13) Uiso 0.5 1 d . U .
C6A C 0.6665(10) 0.6863(14) 1.4044(7) 0.108(8) Uiso 0.5 1 d . U .
C7A C 1.3740(11) 0.6929(10) 1.3839(12) 0.0478(16) Uani 0.5 1 d . U .
C8A C 1.3829(11) 0.6907(10) 1.2893(12) 0.0483(16) Uani 0.5 1 d . U .
C1 C 0.8621(15) 0.7500 1.5370(11) 0.166(13) Uiso 1 2 d S TU P
C2 C 0.6399(18) 0.7500 1.3741(14) 0.108(8) Uiso 1 2 d S TU P
O1W O 0.5967(9) 0.5685(6) 1.3205(9) 0.045(3) Uani 1 1 d . . .
O2W O 1.4537(8) 0.5229(6) 1.5638(9) 0.042(3) Uani 1 1 d . . .
O15 O 0.9467(9) 0.7500 0.7735(10) 0.014(3) Uiso 1 2 d S T P
O3W O 0.9653(19) 0.5605(15) 1.4878(15) 0.183(14) Uani 1 1 d . . .

loop_
_atom_site_aniso_label
_atom_site_aniso_U_11
_atom_site_aniso_U_22
_atom_site_aniso_U_33
_atom_site_aniso_U_23
_atom_site_aniso_U_13
_atom_site_aniso_U_12
W1 0.0149(4) 0.0450(6) 0.0117(5) 0.000 0.0045(3) 0.000
W2 0.0138(3) 0.0227(4) 0.0200(4) 0.0019(3) 0.0064(2) 0.0030(2)
W3 0.0186(3) 0.0187(3) 0.0143(3) 0.0001(2) 0.0107(2) 0.0039(2)
W4 0.0178(3) 0.0154(3) 0.0164(3) 0.0007(2) 0.0086(2) 0.0015(2)
W5 0.0227(3) 0.0177(3) 0.0124(3) 0.0042(2) 0.0101(2) 0.0040(2)
W6 0.0210(3) 0.0139(3) 0.0156(3) 0.0026(2) 0.0128(2) 0.0014(2)
W7 0.0170(3) 0.0119(3) 0.0149(3) -0.0007(2) 0.0085(2) -0.0010(2)
W8 0.0188(3) 0.0180(3) 0.0130(3) -0.0022(2) 0.0107(2) -0.0005(2)
W9 0.0137(3) 0.0181(3) 0.0130(3) -0.0035(2) 0.0052(2) -0.0016(2)
W10 0.0144(4) 0.0228(5) 0.0156(5) 0.000 0.0098(3) 0.000
P1 0.010(2) 0.009(3) 0.009(3) 0.000 0.0067(18) 0.000
P2 0.0091(19) 0.008(2) 0.009(2) 0.000 0.0084(17) 0.000
O1 0.024(7) 0.057(12) 0.022(9) 0.000 0.007(6) 0.000
O2 0.017(4) 0.024(6) 0.012(5) 0.003(5) 0.002(4) 0.001(4)
O3 0.011(6) 0.019(8) 0.032(9) 0.000 0.013(6) 0.000
O4 0.019(5) 0.026(6) 0.031(6) 0.006(5) 0.013(4) 0.005(4)
O5 0.015(4) 0.019(5) 0.009(5) -0.004(4) 0.006(4) 0.000(4)
O6 0.017(4) 0.018(6) 0.023(6) -0.001(4) 0.009(4) -0.005(4)
O7 0.013(4) 0.029(6) 0.012(5) 0.004(5) 0.006(4) -0.001(4)
O8 0.009(6) 0.030(9) 0.025(8) 0.000 0.009(6) 0.000
O9 0.023(5) 0.017(5) 0.021(6) 0.004(4) 0.016(4) 0.002(4)
O10 0.019(5) 0.014(5) 0.022(6) 0.005(4) 0.005(4) 0.004(4)
O11 0.022(5) 0.031(6) 0.022(6) 0.004(5) 0.009(4) 0.002(4)
O12 0.014(6) 0.028(8) 0.016(8) 0.000 0.014(6) 0.000
O13 0.014(4) 0.013(5) 0.015(5) 0.001(4) 0.005(4) 0.002(4)
O14 0.008(5) 0.026(8) 0.013(7) 0.000 0.008(5) 0.000
O16 0.026(5) 0.025(6) 0.015(6) -0.003(5) 0.013(4) 0.007(4)
O17 0.022(4) 0.016(5) 0.004(5) -0.001(4) 0.004(4) 0.004(4)
O18 0.018(4) 0.017(5) 0.012(5) 0.004(4) 0.006(4) 0.002(4)
O19 0.023(5) 0.012(5) 0.007(5) -0.001(4) 0.008(4) 0.003(4)
O20 0.021(5) 0.011(5) 0.009(5) 0.001(4) 0.010(4) -0.004(4)
O21 0.009(6) 0.019(8) 0.020(8) 0.000 0.004(5) 0.000
O22 0.025(5) 0.023(6) 0.014(5) 0.009(4) 0.012(4) 0.003(4)
O23 0.011(4) 0.012(5) 0.021(6) 0.000(4) 0.008(4) -0.003(4)
O24 0.025(5) 0.019(6) 0.023(6) -0.002(5) 0.010(4) -0.003(4)
O25 0.012(4) 0.020(5) 0.012(5) -0.001(4) 0.003(4) 0.000(4)
O26 0.024(5) 0.024(6) 0.014(5) 0.000(4) 0.010(4) 0.002(4)
O27 0.011(6) 0.032(9) 0.002(7) 0.000 0.000(5) 0.000
O28 0.016(6) 0.003(6) 0.019(8) 0.000 0.012(5) 0.000
O29 0.015(4) 0.012(5) 0.011(5) 0.009(4) 0.006(4) 0.004(4)
O30 0.009(4) 0.022(6) 0.016(6) 0.000(4) 0.006(4) -0.006(4)
O32 0.014(4) 0.018(5) 0.005(5) -0.004(4) 0.005(3) -0.003(4)
O33 0.014(6) 0.010(7) 0.015(7) 0.000 0.007(5) 0.000
O34 0.023(7) 0.037(10) 0.017(8) 0.000 0.011(6) 0.000
O35 0.015(4) 0.016(5) 0.008(5) 0.000(4) 0.006(4) 0.002(4)
O36 0.015(6) 0.026(8) 0.015(8) 0.000 0.012(6) 0.000
O37 0.022(5) 0.026(6) 0.024(6) -0.015(5) 0.010(4) -0.001(4)
N3 0.047(9) 0.060(11) 0.026(9) -0.016(8) 0.007(7) 0.000(8)
N4 0.031(7) 0.045(10) 0.043(10) -0.019(8) 0.007(7) 0.002(7)
C5 0.046(11) 0.075(15) 0.020(10) -0.024(10) 0.009(8) -0.007(10)
C6 0.027(8) 0.041(11) 0.031(10) -0.010(9) 0.004(7) -0.004(7)
C7 0.040(9) 0.030(10) 0.013(9) 0.003(7) -0.006(7) 0.006(7)
C8 0.055(11) 0.026(10) 0.034(11) -0.012(8) 0.014(9) 0.004(8)
N1 0.021(6) 0.029(8) 0.025(8) 0.007(6) 0.001(5) 0.003(6)
N2 0.034(7) 0.027(8) 0.021(8) 0.000(6) 0.018(6) 0.002(6)
C9 0.015(7) 0.032(10) 0.053(12) 0.009(9) 0.016(7) 0.004(7)
C10 0.013(7) 0.032(10) 0.040(11) 0.009(8) 0.011(7) -0.006(6)
C11 0.027(7) 0.021(8) 0.015(8) 0.010(7) 0.010(6) -0.007(6)
C12 0.027(7) 0.023(9) 0.041(11) 0.014(8) 0.019(7) 0.002(7)
C4 0.034(4) 0.093(4) 0.015(4) 0.000 0.014(3) 0.000
C3 0.032(4) 0.095(4) 0.019(4) 0.000 0.013(3) 0.000
N7 0.034(3) 0.094(3) 0.018(3) -0.0007(19) 0.013(2) 0.0009(19)
N8 0.033(3) 0.095(3) 0.019(3) -0.0010(19) 0.012(2) 0.0012(19)
C7A 0.034(3) 0.094(3) 0.018(3) -0.0007(19) 0.013(2) 0.0009(19)
C8A 0.033(3) 0.095(3) 0.019(3) -0.0010(19) 0.012(2) 0.0012(19)
O1W 0.043(7) 0.058(9) 0.035(8) 0.009(7) 0.017(6) 0.015(6)
O2W 0.031(6) 0.053(8) 0.040(8) -0.013(6) 0.010(5) 0.003(5)
O3W 0.18(2) 0.30(4) 0.038(12) 0.031(17) 0.010(13) 0.16(2)

loop_
_atom_type_symbol
_atom_type_description
_atom_type_scat_dispersion_real
_atom_type_scat_dispersion_imag
_atom_type_scat_source
C C 0.0033 0.0016 'International Tables Vol C Tables 4.2.6.8 and 6.1.1.4'
H H 0.0000 0.0000 'International Tables Vol C Tables 4.2.6.8 and 6.1.1.4'
N N 0.0061 0.0033 'International Tables Vol C Tables 4.2.6.8 and 6.1.1.4'
O O 0.0106 0.0060 'International Tables Vol C Tables 4.2.6.8 and 6.1.1.4'
P P 0.1023 0.0942 'International Tables Vol C Tables 4.2.6.8 and 6.1.1.4'
W W -0.8490 6.8722 'International Tables Vol C Tables 4.2.6.8 and 6.1.1.4'

loop_
_geom_angle_atom_site_label_1
_geom_angle_atom_site_label_2
_geom_angle_atom_site_label_3
_geom_angle
_geom_angle_site_symmetry_1
_geom_angle_site_symmetry_3
_geom_angle_publ_flag
O1 W1 O2 101.0(4) . 4_575 y
O1 W1 O2 101.0(4) . . y
O1 W1 O7 101.9(4) . 4_575 y
O1 W1 O7 101.9(4) . . y
O1 W1 O8 171.8(5) . . y
O2 W1 O2 87.7(6) 4_575 . y
O2 W1 O8 73.3(3) 4_575 . y
O2 W1 O8 73.3(3) . . y
O7 W1 O2 157.1(4) . 4_575 y
O7 W1 O2 157.1(4) 4_575 . y
O7 W1 O2 89.3(4) 4_575 4_575 y
O7 W1 O2 89.3(4) . . y
O7 W1 O7 84.8(6) 4_575 . y
O7 W1 O8 84.1(3) 4_575 . y
O7 W1 O8 84.1(3) . . y
O2 W2 O8 72.6(4) . . y
O3 W2 O2 88.1(5) . . y
O3 W2 O6 155.6(4) . . y
O3 W2 O8 73.5(3) . . y
O4 W2 O2 100.7(4) . . y
O4 W2 O3 100.9(4) . . y
O4 W2 O5 102.6(4) . . y
O4 W2 O6 103.5(4) . . y
O4 W2 O8 171.1(5) . . y
O5 W2 O2 156.6(4) . . y
O5 W2 O3 89.5(5) . . y
O5 W2 O6 85.2(4) . . y
O5 W2 O8 84.4(4) . . y
O6 W2 O2 87.4(4) . . y
O6 W2 O8 82.3(3) . . y
O5 W3 O14 82.5(4) . . y
O16 W3 O5 98.4(4) . . y
O16 W3 O14 172.2(4) . . y
O16 W3 O17 102.9(4) . . y
O16 W3 O18 97.5(4) . . y
O16 W3 O15 99.0(5) . . y
O17 W3 O5 85.7(4) . . y
O17 W3 O14 84.8(3) . . y
O17 W3 O15 158.1(4) . . y
O18 W3 O5 163.8(4) . . y
O18 W3 O14 82.1(4) . . y
O18 W3 O17 87.9(4) . . y
O18 W3 O15 91.0(4) . . y
O15 W3 O5 89.3(5) . . y
O15 W3 O14 73.3(4) . . y
O6 W4 O13 81.4(3) . . y
O6 W4 O19 163.2(4) . . y
O9 W4 O6 98.3(4) . . y
O9 W4 O10 100.5(4) . . y
O9 W4 O13 173.5(4) . . y
O9 W4 O17 101.5(4) . . y
O9 W4 O19 98.3(4) . . y
O10 W4 O6 91.2(4) . . y
O10 W4 O13 73.0(4) . . y
O10 W4 O19 88.5(4) . . y
O17 W4 O6 86.9(4) . . y
O17 W4 O10 158.0(4) . . y
O17 W4 O13 85.0(4) . . y
O17 W4 O19 87.1(4) . . y
O19 W4 O13 82.5(3) . . y
O7 W5 O10 90.4(4) . . y
O7 W5 O13 81.6(3) . . y
O10 W5 O13 73.4(4) . . y
O11 W5 O7 97.5(4) . . y
O11 W5 O10 99.1(5) . . y
O11 W5 O12 103.7(5) . . y
O11 W5 O13 172.4(4) . . y
O11 W5 O20 97.6(4) . . y
O12 W5 O7 86.6(4) . . y
O12 W5 O10 157.2(5) . . y
O12 W5 O13 83.8(4) . . y
O20 W5 O7 164.7(4) . . y
O20 W5 O10 89.5(4) . . y
O20 W5 O12 87.6(5) . . y
O20 W5 O13 83.7(3) . . y
O20 W6 O29 82.7(3) . 4_575 y
O20 W6 O32 163.9(3) . . y
O21 W6 O20 88.9(4) . . y
O21 W6 O23 157.7(5) . . y
O21 W6 O29 84.5(4) . 4_575 y
O21 W6 O32 85.7(4) . . y
O22 W6 O20 98.4(4) . . y
O22 W6 O21 102.1(5) . . y
O22 W6 O23 100.1(4) . . y
O22 W6 O29 173.3(4) . 4_575 y
O22 W6 O32 97.6(4) . . y
O23 W6 O20 90.0(4) . . y
O23 W6 O29 73.3(3) . 4_575 y
O23 W6 O32 89.2(4) . . y
O32 W6 O29 81.6(3) . 4_575 y
O19 W7 O23 92.0(4) . . y
O19 W7 O25 89.4(4) . . y
O19 W7 O29 84.1(3) . 4_575 y
O19 W7 O31 164.3(4) . . y
O23 W7 O29 73.0(3) . 4_575 y
O23 W7 O31 88.2(4) . . y
O24 W7 O19 98.8(4) . . y
O24 W7 O23 99.5(4) . . y
O24 W7 O25 101.8(4) . . y
O24 W7 O29 172.1(4) . 4_575 y
O24 W7 O31 96.7(4) . . y
O25 W7 O23 158.2(4) . . y
O25 W7 O29 85.5(4) . 4_575 y
O25 W7 O31 84.7(4) . . y
O31 W7 O29 81.0(3) . 4_575 y
O18 W8 O25 88.3(4) . . y
O18 W8 O27 90.9(4) . . y
O18 W8 O28 82.2(4) . . y
O18 W8 O30 162.7(4) . . y
O25 W8 O28 84.6(4) . . y
O25 W8 O30 85.1(4) . . y
O26 W8 O18 99.5(4) . . y
O26 W8 O25 101.1(4) . . y
O26 W8 O27 100.5(4) . . y
O26 W8 O28 174.1(4) . . y
O26 W8 O30 97.4(4) . . y
O27 W8 O25 158.2(4) . . y
O27 W8 O28 73.7(4) . . y
O27 W8 O30 89.4(4) . . y
O30 W8 O28 81.3(4) . . y
O30 W9 O33 83.7(4) . . y
O30 W9 O35 157.2(4) . . y
O30 W9 O36 86.7(4) . . y
O31 W9 O30 85.9(4) . . y
O31 W9 O33 84.6(4) . . y
O31 W9 O35 90.7(4) . . y
O31 W9 O36 155.8(4) . . y
O35 W9 O33 73.5(4) . . y
O35 W9 O36 87.3(4) . . y
O36 W9 O33 71.7(4) . . y
O37 W9 O30 102.0(4) . . y
O37 W9 O31 103.3(4) . . y
O37 W9 O33 170.5(4) . . y
O37 W9 O35 100.7(4) . . y
O37 W9 O36 100.8(5) . . y
O32 W10 O32 86.2(5) . 4_575 y
O32 W10 O33 83.6(3) . . y
O32 W10 O33 83.6(3) 4_575 . y
O32 W10 O35 156.2(3) 4_575 . y
O32 W10 O35 89.0(4) . . y
O32 W10 O35 89.0(4) 4_575 4_575 y
O32 W10 O35 156.2(3) . 4_575 y
O34 W10 O32 104.1(4) . . y
O34 W10 O32 104.1(4) . 4_575 y
O34 W10 O33 169.4(6) . . y
O34 W10 O35 99.7(4) . 4_575 y
O34 W10 O35 99.7(4) . . y
O35 W10 O33 72.8(3) . . y
O35 W10 O33 72.8(3) 4_575 . y
O35 W10 O35 86.1(5) 4_575 . y
O13 P1 O8 106.8(4) . . y
O13 P1 O8 106.8(5) 4_575 . y
O13 P1 O13 110.6(7) . 4_575 y
O13 P1 O14 112.5(4) . . y
O13 P1 O14 112.5(4) 4_575 . y
O14 P1 O8 107.3(7) . . y
O28 P2 O29 112.4(4) . . y
O28 P2 O29 112.4(4) . 4_575 y
O28 P2 O33 106.5(7) . . y
O29 P2 O29 111.3(7) 4_575 . y
O29 P2 O33 106.9(4) 4_575 . y
O29 P2 O33 106.9(4) . . y
W1 O2 W2 123.6(5) . . ?
W2 O3 W2 123.8(6) 4_575 . ?
W2 O5 W3 151.5(5) . . ?
W4 O6 W2 152.0(6) . . ?
W1 O7 W5 151.5(5) . . ?
W1 O8 W2 90.5(4) . 4_575 ?
W1 O8 W2 90.5(4) . . ?
W2 O8 W2 89.2(4) 4_575 . ?
P1 O8 W1 125.4(7) . . ?
P1 O8 W2 125.2(5) . . ?
P1 O8 W2 125.2(5) . 4_575 ?
W4 O10 W5 122.9(5) . . ?
W5 O12 W5 150.4(6) 4_575 . ?
W5 O13 W4 90.7(3) . . ?
P1 O13 W4 126.7(5) . . ?
P1 O13 W5 129.2(5) . . ?
W3 O14 W3 90.7(4) 4_575 . ?
P1 O14 W3 127.9(4) . . ?
P1 O14 W3 127.9(4) . 4_575 ?
W4 O17 W3 150.4(5) . . ?
W8 O18 W3 163.9(5) . . ?
W7 O19 W4 163.1(5) . . ?
W5 O20 W6 162.3(5) . . ?
W6 O21 W6 151.9(8) . 4_575 ?
W6 O23 W7 122.7(4) . . ?
W7 O25 W8 152.1(5) . . ?
W8 O27 W8 122.4(6) 4_575 . ?
W8 O28 W8 89.9(4) 4_575 . ?
P2 O28 W8 128.4(3) . . ?
P2 O28 W8 128.4(3) . 4_575 ?
W6 O29 W7 90.7(3) 4_575 4_575 ?
P2 O29 W6 128.5(5) . 4_575 ?
P2 O29 W7 128.1(5) . 4_575 ?
W9 O30 W8 151.1(5) . . ?
W9 O31 W7 151.7(5) . . ?
W10 O32 W6 151.3(5) . . ?
W9 O33 W9 92.1(4) . 4_575 ?
W9 O33 W10 90.4(3) 4_575 . ?
W9 O33 W10 90.4(3) . . ?
P2 O33 W9 124.7(4) . . ?
P2 O33 W9 124.7(4) . 4_575 ?
P2 O33 W10 124.3(7) . . ?
W9 O35 W10 123.3(4) . . ?
W9 O36 W9 124.2(7) . 4_575 ?
C5 N3 N4 126.1(16) . . ?
C8 N4 N3 114.5(15) . . ?
N3 C5 C6 119.6(16) . . ?
C7 C6 C5 117.7(16) . . ?
C6 C7 C8 116.9(15) . . ?
N4 C8 C7 125.0(17) . . ?
C9 N1 N2 118.1(14) . . ?
C12 N2 N1 124.9(13) . . ?
N1 C9 C10 122.3(14) . . ?
C11 C10 C9 117.7(15) . . ?
C10 C11 C12 116.8(15) . . ?
N2 C12 C11 120.2(14) . . ?
N7 C4 N7 126(2) . 4_575 ?
N7 C4 C7A 126.3 . 4_575 ?
C7A C4 N7 0.0 4_575 4_575 ?
N8 C3 N8 122(2) 4_575 . ?
C8A C3 N8 122.0 4_575 . ?
C8A C3 N8 0.0 4_575 4_575 ?
C1 N5 N6 136(2) . . ?
C2 N6 N5 101(2) . . ?
C4 N7 N8 119(2) . . ?
N7 N8 C3 117.0(19) . . ?
N5 C1 N5 100(2) 4_575 . ?
C5A C1 N5 99.9 4_575 . ?
C5A C1 N5 0.0 4_575 4_575 ?
N6 C2 N6 142.9(19) . 4_575 ?
N6 C2 C6A 142.9 . 4_575 ?
C6A C2 N6 0.0 4_575 4_575 ?
W3 O15 W3 122.4(6) 4_575 . ?

loop_
_geom_bond_atom_site_label_1
_geom_bond_atom_site_label_2
_geom_bond_distance
_geom_bond_site_symmetry_2
_geom_bond_publ_flag
W1 O1 1.724(15) . y
W1 O2 1.916(10) 4_575 y
W1 O2 1.916(9) . y
W1 O7 1.911(9) 4_575 y
W1 O7 1.911(9) . y
W1 O8 2.369(14) . y
W2 O2 1.922(10) . y
W2 O3 1.907(5) . y
W2 O4 1.714(9) . y
W2 O5 1.897(9) . y
W2 O6 1.908(9) . y
W2 O8 2.396(8) . y
W3 O5 1.929(9) . y
W3 O14 2.355(8) . y
W3 O16 1.708(9) . y
W3 O17 1.901(9) . y
W3 O18 1.898(9) . y
W3 O15 1.912(6) . y
W4 O6 1.900(9) . y
W4 O9 1.684(9) . y
W4 O10 1.895(10) . y
W4 O13 2.375(9) . y
W4 O17 1.895(9) . y
W4 O19 1.929(8) . y
W5 O7 1.919(8) . y
W5 O10 1.923(9) . y
W5 O11 1.693(10) . y
W5 O12 1.900(3) . y
W5 O13 2.340(9) . y
W5 O20 1.891(8) . y
W6 O20 1.918(9) . y
W6 O21 1.892(3) . y
W6 O22 1.706(9) . y
W6 O23 1.909(9) . y
W6 O29 2.353(9) 4_575 y
W6 O32 1.927(8) . y
W7 O19 1.870(9) . y
W7 O23 1.913(9) . y
W7 O24 1.706(10) . y
W7 O25 1.890(9) . y
W7 O29 2.361(9) 4_575 y
W7 O31 1.950(8) . y
W8 O18 1.888(8) . y
W8 O25 1.910(9) . y
W8 O26 1.708(9) . y
W8 O27 1.909(6) . y
W8 O28 2.367(9) . y
W8 O30 1.930(8) . y
W9 O30 1.903(8) . y
W9 O31 1.876(9) . y
W9 O33 2.366(9) . y
W9 O35 1.920(8) . y
W9 O36 1.928(6) . y
W9 O37 1.728(9) . y
W10 O32 1.891(9) 4_575 y
W10 O32 1.891(9) . y
W10 O33 2.399(11) . y
W10 O34 1.695(13) . y
W10 O35 1.920(9) 4_575 y
W10 O35 1.920(9) . y
P1 O8 1.561(13) . y
P1 O13 1.532(9) . y
P1 O13 1.532(9) 4_575 y
P1 O14 1.537(13) . y
P2 O28 1.526(12) . y
P2 O29 1.530(10) . y
P2 O29 1.530(10) 4_575 y
P2 O33 1.585(12) . y
O3 W2 1.907(5) 4_575 ?
O8 W2 2.396(8) 4_575 ?
O12 W5 1.900(3) 4_575 ?
O14 W3 2.355(8) 4_575 ?
O21 W6 1.892(3) 4_575 ?
O27 W8 1.909(6) 4_575 ?
O28 W8 2.367(9) 4_575 ?
O29 W6 2.353(9) 4_575 ?
O29 W7 2.361(9) 4_575 ?
O33 W9 2.366(9) 4_575 ?
O36 W9 1.928(6) 4_575 ?
N3 N4 1.30(2) . ?
N3 C5 1.28(2) . ?
N4 C8 1.30(2) . ?
C5 C6 1.38(2) . ?
C6 C7 1.34(2) . ?
C7 C8 1.38(2) . ?
N1 N2 1.301(16) . ?
N1 C9 1.29(2) . ?
N2 C12 1.30(2) . ?
C9 C10 1.44(2) . ?
C10 C11 1.34(2) . ?
C11 C12 1.41(2) . ?
C4 N7 1.35(2) . ?
C4 N7 1.35(2) 4_575 ?
C4 C7A 1.35(2) 4_575 ?
C3 N8 1.43(2) 4_575 ?
C3 N8 1.43(2) . ?
C3 C8A 1.43(2) 4_575 ?
N5 N6 1.736(16) . ?
N5 C1 1.50(3) . ?
N6 C2 1.42(3) . ?
N7 N8 1.38(2) . ?
C1 N5 1.50(3) 4_575 ?
C1 C5A 1.50(3) 4_575 ?
C2 N6 1.42(3) 4_575 ?
C2 C6A 1.42(3) 4_575 ?
O15 W3 1.912(6) 4_575 ?
